data_7104418
loop_
_publ_author_name
'Ruiz, Javier'
'Perandones, Bernab\'e F'

_publ_section_title
;
 Metal-induced tautomerization of oxazole and thiazole molecules to
 heterocyclic carbenes.
;
_journal_issue 19
_journal_name_full 'Chemical communications (Cambridge, England)'
_journal_page_first 2741
_journal_page_last 2743
_journal_paper_doi 10.1039/b900955h
_journal_volume 34
_journal_year 2009
_chemical_compound_source 'synthesis as described'
_chemical_formula_moiety 'C21 H18 Au N P S, Cl O4'
_chemical_formula_sum 'C21 H18 Au Cl N O4 P S'
_chemical_formula_weight 643.81
_chemical_name_systematic
;
?
;
_space_group_IT_number 14
_symmetry_cell_setting monoclinic
_symmetry_Int_Tables_number 14
_symmetry_space_group_name_Hall '-P 2yn'
_symmetry_space_group_name_H-M 'P 1 21/n 1'
_atom_sites_solution_hydrogens geom
_atom_sites_solution_primary direct
_atom_sites_solution_secondary difmap
_audit_conform_dict_location ftp://ftp.iucr.org/pub/cif_core.dic
_audit_conform_dict_name cif_core.dic
_audit_conform_dict_version 2.3
_audit_creation_date 2008-04-28T11:41:58-00:00
_audit_creation_method 'WinGX routine CIF_UPDATE'
_cell_angle_alpha 90
_cell_angle_beta 101.338(2)
_cell_angle_gamma 90
_cell_formula_units_Z 4
_cell_length_a 9.7030(3)
_cell_length_b 16.6091(6)
_cell_length_c 13.9180(4)
_cell_measurement_reflns_used 1881
_cell_measurement_temperature 100(2)
_cell_measurement_theta_max 22.53
_cell_measurement_theta_min 2.3
_cell_measurement_wavelength 0.71073
_cell_volume 2199.22(12)
_computing_cell_refinement 'APPEX2 (BRUKER AXS, 2005)'
_computing_data_collection 'APPEX2 (BRUKER AXS, 2005)'
_computing_data_reduction 'APPEX2 (BRUKER AXS, 2005)'
_computing_molecular_graphics 'Ortep-3 for Windows (Farrugia, 1997)'
_computing_publication_material 'WinGX publication routines (Farrugia, 1999)'
_computing_structure_refinement 'SHELXL-97 (Sheldrick, 1997)'
_computing_structure_solution 'DIRDIF-99 (Beurskens, 1999)'
_diffrn_ambient_temperature 100(2)
_diffrn_measured_fraction_theta_full 0.998
_diffrn_measured_fraction_theta_max 0.998
_diffrn_measurement_device 'four-circle diffractometer'
_diffrn_measurement_device_type 'BRUKER APPEX-II CCD'
_diffrn_measurement_method 'omega and phi scans'
_diffrn_radiation_monochromator graphite
_diffrn_radiation_probe x-ray
_diffrn_radiation_source 'fine-focus sealed tube'
_diffrn_radiation_type MoK\a
_diffrn_radiation_wavelength 0.7107
_diffrn_reflns_av_R_equivalents 0.0747
_diffrn_reflns_av_unetI/netI 0.0414
_diffrn_reflns_limit_h_max 12
_diffrn_reflns_limit_h_min -12
_diffrn_reflns_limit_k_max 21
_diffrn_reflns_limit_k_min 0
_diffrn_reflns_limit_l_max 18
_diffrn_reflns_limit_l_min 0
_diffrn_reflns_number 57620
_diffrn_reflns_theta_full 27.88
_diffrn_reflns_theta_max 27.88
_diffrn_reflns_theta_min 1.93
_exptl_absorpt_coefficient_mu 7.007
_exptl_absorpt_correction_T_max 0.7533
_exptl_absorpt_correction_T_min 0.4510
_exptl_absorpt_correction_type multi-scan
_exptl_absorpt_process_details 'BRUKER SADABS'
_exptl_crystal_colour Colourless
_exptl_crystal_density_diffrn 1.944
_exptl_crystal_density_method 'not measured'
_exptl_crystal_description Needle
_exptl_crystal_F_000 1240
_exptl_crystal_size_max 0.31
_exptl_crystal_size_mid 0.05
_exptl_crystal_size_min 0.04
_refine_diff_density_max 1.452
_refine_diff_density_min -1.185
_refine_diff_density_rms 0.15
_refine_ls_extinction_method none
_refine_ls_goodness_of_fit_ref 1.015
_refine_ls_hydrogen_treatment constr
_refine_ls_matrix_type full
_refine_ls_number_parameters 302
_refine_ls_number_reflns 5245
_refine_ls_number_restraints 23
_refine_ls_restrained_S_all 1.02
_refine_ls_R_factor_all 0.0516
_refine_ls_R_factor_gt 0.0314
_refine_ls_shift/su_max 0.001
_refine_ls_shift/su_mean 0
_refine_ls_structure_factor_coef Fsqd
_refine_ls_weighting_details 'calc w=1/[\s^2^(Fo^2^)+(0.0206P)^2^+7.1515P] where P=(Fo^2^+2Fc^2^)/3'
_refine_ls_weighting_scheme calc
_refine_ls_wR_factor_gt 0.0591
_refine_ls_wR_factor_ref 0.0658
_reflns_number_gt 4051
_reflns_number_total 5245
_reflns_threshold_expression >2sigma(I)
_cod_data_source_file B900955H.txt
_cod_data_source_block 8b
_cod_original_sg_symbol_H-M 'P 21/n'
_cod_database_code 7104418

loop_
_symmetry_equiv_pos_as_xyz
'x, y, z'
'-x+1/2, y+1/2, -z+1/2'
'-x, -y, -z'
'x-1/2, -y-1/2, z-1/2'

loop_
_atom_site_label
_atom_site_type_symbol
_atom_site_fract_x
_atom_site_fract_y
_atom_site_fract_z
_atom_site_U_iso_or_equiv
_atom_site_adp_type
_atom_site_occupancy
_atom_site_symmetry_multiplicity
_atom_site_calc_flag
_atom_site_refinement_flags
_atom_site_disorder_assembly
_atom_site_disorder_group
C2 C -0.0884(7) 0.0883(6) 0.0513(6) 0.0234(16) Uani 0.773(5) 1 d PD A 1
S3 S -0.0763(2) 0.15650(13) -0.03904(14) 0.0375(6) Uani 0.773(5) 1 d PD A 1
C4 C -0.2460(14) 0.1381(10) -0.0976(10) 0.053(4) Uani 0.773(5) 1 d PD A 1
H4 H -0.2906 0.1638 -0.1546 0.063 Uiso 0.773(5) 1 calc PR A 1
C5 C -0.3060(8) 0.0814(5) -0.0500(6) 0.045(2) Uani 0.773(5) 1 d PD A 1
H5 H -0.3975 0.0625 -0.0698 0.054 Uiso 0.773(5) 1 calc PR A 1
N1 N -0.214(2) 0.0554(18) 0.031(2) 0.056(4) Uani 0.773(5) 1 d PD A 1
H1 H -0.2373 0.0186 0.0684 0.067 Uiso 0.773(5) 1 calc PR A 1
Au1 Au 0.067655(19) 0.066744(11) 0.168912(13) 0.02331(6) Uani 1 1 d . . .
P1 P 0.23875(13) 0.04624(7) 0.30471(8) 0.0199(3) Uani 1 1 d . A .
C94 C 0.1949(5) 0.0853(3) 0.4164(3) 0.0225(10) Uani 1 1 d . . .
C95 C 0.2377(5) 0.0463(3) 0.5058(3) 0.0270(11) Uani 1 1 d . A .
H95 H 0.2828 -0.0033 0.5084 0.032 Uiso 1 1 calc R . .
C6 C 0.2129(5) 0.0817(3) 0.5911(4) 0.0293(12) Uani 1 1 d . . .
H6 H 0.2414 0.0558 0.6509 0.035 Uiso 1 1 calc R A .
C7 C 0.1461(5) 0.1551(3) 0.5873(4) 0.0321(12) Uani 1 1 d . A .
H7 H 0.1323 0.1794 0.6449 0.039 Uiso 1 1 calc R . .
C8 C 0.0995(6) 0.1930(3) 0.4984(4) 0.0371(13) Uani 1 1 d . . .
H8 H 0.0524 0.2419 0.4959 0.045 Uiso 1 1 calc R A .
C9 C 0.1234(5) 0.1575(3) 0.4130(4) 0.0291(11) Uani 1 1 d . A .
H9 H 0.091 0.1824 0.353 0.035 Uiso 1 1 calc R . .
C10 C 0.4036(5) 0.0933(3) 0.2943(3) 0.0215(10) Uani 1 1 d . . .
C11 C 0.4984(5) 0.1213(3) 0.3754(3) 0.0286(11) Uani 1 1 d . A .
H11 H 0.4765 0.1177 0.4373 0.034 Uiso 1 1 calc R . .
C12 C 0.6261(5) 0.1547(3) 0.3646(4) 0.0354(13) Uani 1 1 d . . .
H12 H 0.689 0.1737 0.4191 0.042 Uiso 1 1 calc R A .
C13 C 0.6589(6) 0.1594(3) 0.2724(4) 0.0370(13) Uani 1 1 d . A .
H13 H 0.7445 0.1814 0.2652 0.044 Uiso 1 1 calc R . .
C14 C 0.5662(5) 0.1319(3) 0.1914(4) 0.0335(12) Uani 1 1 d . . .
H14 H 0.5892 0.1351 0.1297 0.04 Uiso 1 1 calc R A .
C15 C 0.4384(5) 0.0995(3) 0.2019(4) 0.0287(11) Uani 1 1 d . A .
H15 H 0.3752 0.0817 0.1469 0.034 Uiso 1 1 calc R . .
C16 C 0.2758(5) -0.0598(3) 0.3274(3) 0.0223(10) Uani 1 1 d D . .
C17 C 0.1610(14) -0.1094(10) 0.3272(9) 0.044(3) Uani 0.773(5) 1 d PD A 1
H17 H 0.0707 -0.0881 0.3178 0.053 Uiso 0.773(5) 1 calc PR A 1
C18 C 0.1832(15) -0.1909(10) 0.3412(11) 0.049(4) Uani 0.773(5) 1 d PD A 1
H18 H 0.1071 -0.2248 0.342 0.059 Uiso 0.773(5) 1 calc PR A 1
C19 C 0.3165(14) -0.2228(10) 0.3542(11) 0.030(3) Uani 0.773(5) 1 d PD A 1
H19 H 0.3293 -0.278 0.3633 0.036 Uiso 0.773(5) 1 calc PR A 1
C17B C 0.175(5) -0.112(3) 0.348(3) 0.044(3) Uani 0.227(5) 1 d PD A 2
H17B H 0.085 -0.0919 0.3452 0.053 Uiso 0.227(5) 1 calc PR A 2
C18B C 0.196(5) -0.193(4) 0.371(5) 0.049(4) Uani 0.227(5) 1 d PD A 2
H18B H 0.123 -0.2244 0.3854 0.059 Uiso 0.227(5) 1 calc PR A 2
C19B C 0.327(5) -0.226(4) 0.373(5) 0.030(3) Uani 0.227(5) 1 d PD A 2
H19B H 0.345 -0.2801 0.386 0.036 Uiso 0.227(5) 1 calc PR A 2
C20 C 0.4308(5) -0.1740(3) 0.3538(3) 0.0249(11) Uani 1 1 d D . .
H20 H 0.5209 -0.1957 0.3639 0.03 Uiso 1 1 calc R A 1
C21 C 0.4099(5) -0.0921(3) 0.3381(3) 0.0235(10) Uani 1 1 d D A .
H21 H 0.4858 -0.0587 0.3348 0.028 Uiso 1 1 calc R . .
Cl1 Cl 0.30954(16) 0.13092(9) 0.87787(11) 0.0429(3) Uani 1 1 d D . .
O1 O 0.3031(5) 0.1601(4) 0.9707(3) 0.0741(16) Uani 1 1 d . A .
O2 O 0.3922(4) 0.1824(3) 0.8292(3) 0.0463(11) Uani 1 1 d . A .
O3 O 0.1621(6) 0.1325(5) 0.8222(4) 0.064(2) Uani 0.773(5) 1 d P A 1
O4 O 0.3545(7) 0.0510(3) 0.8648(7) 0.083(3) Uani 0.773(5) 1 d P A 1
O3B O 0.2101(19) 0.0790(15) 0.8389(15) 0.064(2) Uani 0.227(5) 1 d PD A 2
O4B O 0.423(2) 0.0743(11) 0.939(2) 0.083(3) Uani 0.227(5) 1 d PD A 2
C2B C -0.052(2) 0.096(3) 0.039(2) 0.0234(16) Uani 0.227(5) 1 d PD A 2
S3B S -0.224(2) 0.074(2) 0.017(2) 0.056(4) Uani 0.227(5) 1 d PD A 2
C4B C -0.254(3) 0.123(4) -0.093(3) 0.045(2) Uani 0.227(5) 1 d PD A 2
H4B H -0.3415 0.1273 -0.135 0.054 Uiso 0.227(5) 1 calc PR A 2
C5B C -0.132(3) 0.1538(15) -0.1102(16) 0.053(4) Uani 0.227(5) 1 d PD A 2
H5B H -0.1239 0.1794 -0.1682 0.063 Uiso 0.227(5) 1 calc PR A 2
N1B N -0.024(3) 0.1433(17) -0.0331(17) 0.0375(6) Uani 0.227(5) 1 d PD A 2
H1B H 0.0568 0.1654 -0.0306 0.045 Uiso 0.227(5) 1 calc PR A 2

loop_
_atom_site_aniso_label
_atom_site_aniso_U_11
_atom_site_aniso_U_22
_atom_site_aniso_U_33
_atom_site_aniso_U_23
_atom_site_aniso_U_13
_atom_site_aniso_U_12
C2 0.017(4) 0.027(4) 0.026(3) -0.009(3) 0.003(3) 0.002(4)
S3 0.0523(15) 0.0368(12) 0.0190(9) 0.0007(7) -0.0033(10) 0.0154(10)
C4 0.065(6) 0.058(9) 0.024(4) -0.020(4) -0.018(4) 0.036(6)
C5 0.028(4) 0.054(6) 0.043(5) -0.027(4) -0.016(3) 0.022(4)
N1 0.033(3) 0.073(12) 0.057(7) -0.028(6) -0.002(4) 0.002(5)
Au1 0.02414(10) 0.02338(10) 0.01975(9) -0.00184(8) -0.00218(6) -0.00046(9)
P1 0.0219(6) 0.0190(6) 0.0181(6) -0.0013(5) 0.0022(5) -0.0004(5)
C94 0.024(2) 0.022(3) 0.023(2) -0.0040(19) 0.0068(19) -0.0031(19)
C95 0.025(2) 0.033(3) 0.023(2) 0.001(2) 0.005(2) 0.007(2)
C6 0.023(2) 0.043(3) 0.023(2) -0.001(2) 0.005(2) 0.002(2)
C7 0.028(3) 0.040(3) 0.032(3) -0.011(2) 0.012(2) -0.002(2)
C8 0.048(3) 0.026(3) 0.041(3) -0.004(2) 0.018(3) 0.006(3)
C9 0.036(3) 0.021(3) 0.031(3) -0.001(2) 0.007(2) 0.007(2)
C10 0.022(2) 0.019(2) 0.021(2) 0.0044(19) -0.0019(18) 0.0019(19)
C11 0.031(3) 0.035(3) 0.019(2) 0.000(2) 0.000(2) -0.004(2)
C12 0.027(3) 0.035(3) 0.040(3) 0.005(3) -0.002(2) -0.009(2)
C13 0.027(3) 0.030(3) 0.056(4) 0.012(3) 0.012(3) 0.000(2)
C14 0.033(3) 0.033(3) 0.037(3) 0.004(2) 0.015(3) 0.001(2)
C15 0.037(3) 0.025(3) 0.024(3) 0.002(2) 0.004(2) 0.004(2)
C16 0.019(2) 0.020(2) 0.027(2) -0.006(2) 0.0027(18) 0.0005(19)
C17 0.017(4) 0.021(3) 0.095(8) 0.005(5) 0.011(5) 0.004(3)
C18 0.025(4) 0.025(3) 0.099(12) 0.013(7) 0.016(6) -0.003(3)
C19 0.031(4) 0.019(3) 0.039(8) 0.001(4) 0.001(4) 0.005(3)
C17B 0.017(4) 0.021(3) 0.095(8) 0.005(5) 0.011(5) 0.004(3)
C18B 0.025(4) 0.025(3) 0.099(12) 0.013(7) 0.016(6) -0.003(3)
C19B 0.031(4) 0.019(3) 0.039(8) 0.001(4) 0.001(4) 0.005(3)
C20 0.027(2) 0.028(3) 0.018(2) 0.0009(19) 0.001(2) 0.006(2)
C21 0.017(2) 0.029(3) 0.021(2) 0.003(2) -0.0014(19) 0.0017(19)
Cl1 0.0470(8) 0.0349(8) 0.0504(9) -0.0086(7) 0.0186(7) 0.0063(7)
O1 0.080(4) 0.120(5) 0.021(2) -0.017(3) 0.006(2) -0.029(3)
O2 0.033(2) 0.067(3) 0.040(2) 0.005(2) 0.0111(18) -0.002(2)
O3 0.022(3) 0.128(7) 0.038(3) -0.017(4) -0.004(2) -0.009(3)
O4 0.050(4) 0.028(3) 0.172(8) -0.024(4) 0.025(4) 0.000(3)
O3B 0.022(3) 0.128(7) 0.038(3) -0.017(4) -0.004(2) -0.009(3)
O4B 0.050(4) 0.028(3) 0.172(8) -0.024(4) 0.025(4) 0.000(3)
C2B 0.017(4) 0.027(4) 0.026(3) -0.009(3) 0.003(3) 0.002(4)
S3B 0.033(3) 0.073(12) 0.057(7) -0.028(6) -0.002(4) 0.002(5)
C4B 0.028(4) 0.054(6) 0.043(5) -0.027(4) -0.016(3) 0.022(4)
C5B 0.065(6) 0.058(9) 0.024(4) -0.020(4) -0.018(4) 0.036(6)
N1B 0.0523(15) 0.0368(12) 0.0190(9) 0.0007(7) -0.0033(10) 0.0154(10)

loop_
_atom_type_symbol
_atom_type_description
_atom_type_scat_dispersion_real
_atom_type_scat_dispersion_imag
_atom_type_scat_source
C C 0.0033 0.0016 'International Tables Vol C Tables 4.2.6.8 and 6.1.1.4'
H H 0 0 'International Tables Vol C Tables 4.2.6.8 and 6.1.1.4'
Au Au -2.0133 8.8022 'International Tables Vol C Tables 4.2.6.8 and 6.1.1.4'
Cl Cl 0.1484 0.1585 'International Tables Vol C Tables 4.2.6.8 and 6.1.1.4'
N N 0.0061 0.0033 'International Tables Vol C Tables 4.2.6.8 and 6.1.1.4'
O O 0.0106 0.006 'International Tables Vol C Tables 4.2.6.8 and 6.1.1.4'
P P 0.1023 0.0942 'International Tables Vol C Tables 4.2.6.8 and 6.1.1.4'
S S 0.1246 0.1234 'International Tables Vol C Tables 4.2.6.8 and 6.1.1.4'

loop_
_geom_angle_atom_site_label_1
_geom_angle_atom_site_label_2
_geom_angle_atom_site_label_3
_geom_angle
_geom_angle_site_symmetry_1
_geom_angle_site_symmetry_3
_geom_angle_publ_flag
N1 C2 S3 108.3(10) . . ?
N1 C2 Au1 127.6(11) . . ?
S3 C2 Au1 124.1(4) . . ?
C2 S3 C4 91.9(5) . . ?
C5 C4 S3 111.0(6) . . ?
C5 C4 H4 124.5 . . ?
S3 C4 H4 124.5 . . ?
C4 C5 N1 110.5(11) . . ?
C4 C5 H5 124.7 . . ?
N1 C5 H5 124.7 . . ?
C2 N1 C5 118.2(17) . . ?
C2 N1 H1 120.9 . . ?
C5 N1 H1 120.9 . . ?
C2B Au1 C2 12.7(6) . . ?
C2B Au1 P1 168.3(6) . . ?
C2 Au1 P1 177.6(3) . . ?
C94 P1 C10 105.9(2) . . ?
C94 P1 C16 105.7(2) . . ?
C10 P1 C16 106.6(2) . . ?
C94 P1 Au1 113.71(16) . . ?
C10 P1 Au1 112.27(15) . . ?
C16 P1 Au1 112.08(15) . . ?
C9 C94 C95 119.7(4) . . ?
C9 C94 P1 118.8(4) . . ?
C95 C94 P1 121.4(4) . . ?
C6 C95 C94 119.7(5) . . ?
C6 C95 H95 120.1 . . ?
C94 C95 H95 120.1 . . ?
C7 C6 C95 120.2(5) . . ?
C7 C6 H6 119.9 . . ?
C95 C6 H6 119.9 . . ?
C6 C7 C8 120.4(5) . . ?
C6 C7 H7 119.8 . . ?
C8 C7 H7 119.8 . . ?
C7 C8 C9 119.6(5) . . ?
C7 C8 H8 120.2 . . ?
C9 C8 H8 120.2 . . ?
C94 C9 C8 120.4(5) . . ?
C94 C9 H9 119.8 . . ?
C8 C9 H9 119.8 . . ?
C11 C10 C15 118.9(4) . . ?
C11 C10 P1 122.2(4) . . ?
C15 C10 P1 118.9(4) . . ?
C10 C11 C12 120.5(5) . . ?
C10 C11 H11 119.8 . . ?
C12 C11 H11 119.8 . . ?
C13 C12 C11 119.6(5) . . ?
C13 C12 H12 120.2 . . ?
C11 C12 H12 120.2 . . ?
C14 C13 C12 120.6(5) . . ?
C14 C13 H13 119.7 . . ?
C12 C13 H13 119.7 . . ?
C13 C14 C15 119.9(5) . . ?
C13 C14 H14 120.1 . . ?
C15 C14 H14 120.1 . . ?
C14 C15 C10 120.6(5) . . ?
C14 C15 H15 119.7 . . ?
C10 C15 H15 119.7 . . ?
C17B C16 C21 115(3) . . ?
C17 C16 C21 120.5(9) . . ?
C17B C16 P1 122(3) . . ?
C17 C16 P1 116.5(8) . . ?
C21 C16 P1 122.9(4) . . ?
C18 C17 C16 118.7(11) . . ?
C18 C17 H17 120.6 . . ?
C16 C17 H17 120.6 . . ?
C19 C18 C17 120.9(9) . . ?
C19 C18 H18 119.6 . . ?
C17 C18 H18 119.6 . . ?
C20 C19 C18 120.7(11) . . ?
C20 C19 H19 119.6 . . ?
C18 C19 H19 119.6 . . ?
C18B C17B C16 126(4) . . ?
C18B C17B H17B 117.2 . . ?
C16 C17B H17B 117.2 . . ?
C17B C18B C19B 119(3) . . ?
C17B C18B H18B 120.7 . . ?
C19B C18B H18B 120.7 . . ?
C18B C19B C20 117(4) . . ?
C18B C19B H19B 121.6 . . ?
C20 C19B H19B 121.6 . . ?
C19 C20 C21 119.1(9) . . ?
C21 C20 C19B 123(3) . . ?
C19 C20 H20 120.5 . . ?
C21 C20 H20 120.5 . . ?
C19B C20 H20 115.3 . . ?
C20 C21 C16 120.1(4) . . ?
C20 C21 H21 120 . . ?
C16 C21 H21 120 . . ?
O3B Cl1 O1 116.3(10) . . ?
O3B Cl1 O4 63.7(11) . . ?
O1 Cl1 O4 121.0(5) . . ?
O3B Cl1 O2 128.6(10) . . ?
O1 Cl1 O2 111.3(3) . . ?
O4 Cl1 O2 106.4(4) . . ?
O1 Cl1 O3 105.3(3) . . ?
O4 Cl1 O3 103.7(4) . . ?
O2 Cl1 O3 108.3(3) . . ?
O3B Cl1 O4B 102.0(14) . . ?
O1 Cl1 O4B 81.9(10) . . ?
O4 Cl1 O4B 46.1(9) . . ?
O2 Cl1 O4B 102.6(9) . . ?
O3 Cl1 O4B 142.6(9) . . ?
N1B C2B S3B 109.8(15) . . ?
N1B C2B Au1 130.7(18) . . ?
S3B C2B Au1 118.7(13) . . ?
C2B S3B C4B 92.5(14) . . ?
C5B C4B S3B 109.5(15) . . ?
C5B C4B H4B 125.2 . . ?
S3B C4B H4B 125.2 . . ?
C4B C5B N1B 112.4(19) . . ?
C4B C5B H5B 123.8 . . ?
N1B C5B H5B 123.8 . . ?
C2B N1B C5B 115(2) . . ?
C2B N1B H1B 122.4 . . ?
C5B N1B H1B 122.4 . . ?

loop_
_geom_bond_atom_site_label_1
_geom_bond_atom_site_label_2
_geom_bond_distance
_geom_bond_site_symmetry_2
_geom_bond_publ_flag
C2 N1 1.312(19) . ?
C2 S3 1.714(8) . ?
C2 Au1 2.031(7) . ?
S3 C4 1.715(11) . ?
C4 C5 1.348(17) . ?
C4 H4 0.93 . ?
C5 N1 1.37(2) . ?
C5 H5 0.93 . ?
N1 H1 0.86 . ?
Au1 C2B 2.01(2) . ?
Au1 P1 2.2827(12) . ?
P1 C94 1.811(5) . ?
P1 C10 1.812(5) . ?
P1 C16 1.813(5) . ?
C94 C9 1.381(7) . ?
C94 C95 1.392(7) . ?
C95 C6 1.387(7) . ?
C95 H95 0.93 . ?
C6 C7 1.378(7) . ?
C6 H6 0.93 . ?
C7 C8 1.382(7) . ?
C7 H7 0.93 . ?
C8 C9 1.387(7) . ?
C8 H8 0.93 . ?
C9 H9 0.93 . ?
C10 C11 1.388(6) . ?
C10 C15 1.395(6) . ?
C11 C12 1.392(7) . ?
C11 H11 0.93 . ?
C12 C13 1.384(8) . ?
C12 H12 0.93 . ?
C13 C14 1.375(8) . ?
C13 H13 0.93 . ?
C14 C15 1.386(7) . ?
C14 H14 0.93 . ?
C15 H15 0.93 . ?
C16 C17B 1.38(2) . ?
C16 C17 1.385(10) . ?
C16 C21 1.388(6) . ?
C17 C18 1.380(9) . ?
C17 H17 0.93 . ?
C18 C19 1.376(9) . ?
C18 H18 0.93 . ?
C19 C20 1.374(11) . ?
C19 H19 0.93 . ?
C17B C18B 1.382(18) . ?
C17B H17B 0.93 . ?
C18B C19B 1.382(18) . ?
C18B H18B 0.93 . ?
C19B C20 1.39(2) . ?
C19B H19B 0.93 . ?
C20 C21 1.387(7) . ?
C20 H20 0.93 . ?
C21 H21 0.93 . ?
Cl1 O3B 1.329(15) . ?
Cl1 O1 1.392(4) . ?
Cl1 O4 1.420(6) . ?
Cl1 O2 1.431(4) . ?
Cl1 O3 1.488(5) . ?
Cl1 O4B 1.562(16) . ?
C2B N1B 1.34(2) . ?
C2B S3B 1.679(19) . ?
S3B C4B 1.72(2) . ?
C4B C5B 1.35(3) . ?
C4B H4B 0.93 . ?
C5B N1B 1.36(2) . ?
C5B H5B 0.93 . ?
N1B H1B 0.86 . ?

loop_
_geom_torsion_atom_site_label_1
_geom_torsion_atom_site_label_2
_geom_torsion_atom_site_label_3
_geom_torsion_atom_site_label_4
_geom_torsion
_geom_torsion_site_symmetry_1
_geom_torsion_site_symmetry_2
_geom_torsion_site_symmetry_3
_geom_torsion_site_symmetry_4
_geom_torsion_publ_flag
N1 C2 S3 C4 1.5(18) . . . . ?
Au1 C2 S3 C4 -177.3(9) . . . . ?
C2 S3 C4 C5 -1.0(12) . . . . ?
S3 C4 C5 N1 0(2) . . . . ?
S3 C2 N1 C5 -2(3) . . . . ?
Au1 C2 N1 C5 177.0(14) . . . . ?
C4 C5 N1 C2 1(3) . . . . ?
N1 C2 Au1 C2B 157(8) . . . . ?
S3 C2 Au1 C2B -24(7) . . . . ?
C2B Au1 P1 C94 123(6) . . . . ?
C2B Au1 P1 C10 3(6) . . . . ?
C2B Au1 P1 C16 -117(6) . . . . ?
C10 P1 C94 C9 85.6(4) . . . . ?
C16 P1 C94 C9 -161.5(4) . . . . ?
Au1 P1 C94 C9 -38.1(4) . . . . ?
C10 P1 C94 C95 -91.2(4) . . . . ?
C16 P1 C94 C95 21.7(5) . . . . ?
Au1 P1 C94 C95 145.1(4) . . . . ?
C9 C94 C95 C6 -2.4(7) . . . . ?
P1 C94 C95 C6 174.3(4) . . . . ?
C94 C95 C6 C7 0.0(7) . . . . ?
C95 C6 C7 C8 2.0(8) . . . . ?
C6 C7 C8 C9 -1.5(8) . . . . ?
C95 C94 C9 C8 2.9(8) . . . . ?
P1 C94 C9 C8 -174.0(4) . . . . ?
C7 C8 C9 C94 -0.9(8) . . . . ?
C94 P1 C10 C11 25.5(5) . . . . ?
C16 P1 C10 C11 -86.8(4) . . . . ?
Au1 P1 C10 C11 150.1(4) . . . . ?
C94 P1 C10 C15 -156.5(4) . . . . ?
C16 P1 C10 C15 91.3(4) . . . . ?
Au1 P1 C10 C15 -31.8(4) . . . . ?
C15 C10 C11 C12 -0.2(7) . . . . ?
P1 C10 C11 C12 177.9(4) . . . . ?
C10 C11 C12 C13 -0.5(8) . . . . ?
C11 C12 C13 C14 0.4(8) . . . . ?
C12 C13 C14 C15 0.3(8) . . . . ?
C13 C14 C15 C10 -1.0(8) . . . . ?
C11 C10 C15 C14 0.9(7) . . . . ?
P1 C10 C15 C14 -177.2(4) . . . . ?
C94 P1 C16 C17B 62(2) . . . . ?
C10 P1 C16 C17B 174(2) . . . . ?
Au1 P1 C16 C17B -62(2) . . . . ?
C94 P1 C16 C17 74.5(7) . . . . ?
C10 P1 C16 C17 -173.1(7) . . . . ?
Au1 P1 C16 C17 -49.9(7) . . . . ?
C94 P1 C16 C21 -109.7(4) . . . . ?
C10 P1 C16 C21 2.7(4) . . . . ?
Au1 P1 C16 C21 125.9(4) . . . . ?
C17B C16 C17 C18 -63(18) . . . . ?
C21 C16 C17 C18 2.2(10) . . . . ?
P1 C16 C17 C18 178.1(6) . . . . ?
C16 C17 C18 C19 -0.7(12) . . . . ?
C17 C18 C19 C20 0.2(16) . . . . ?
C17 C16 C17B C18B 116(18) . . . . ?
C21 C16 C17B C18B -3.9(18) . . . . ?
P1 C16 C17B C18B -176.2(14) . . . . ?
C16 C17B C18B C19B -2(3) . . . . ?
C17B C18B C19B C20 2(5) . . . . ?
C18 C19 C20 C21 -1.3(15) . . . . ?
C18 C19 C20 C19B 11E1(2) . . . . ?
C18B C19B C20 C19 -7E1(2) . . . . ?
C18B C19B C20 C21 3(6) . . . . ?
C19 C20 C21 C16 2.8(10) . . . . ?
C19B C20 C21 C16 -9(3) . . . . ?
C17B C16 C21 C20 9(2) . . . . ?
C17 C16 C21 C20 -3.3(9) . . . . ?
P1 C16 C21 C20 -179.0(3) . . . . ?
C2 Au1 C2B N1B 161(11) . . . . ?
P1 Au1 C2B N1B -8(10) . . . . ?
C2 Au1 C2B S3B -7(5) . . . . ?
P1 Au1 C2B S3B -177(4) . . . . ?
N1B C2B S3B C4B 4(4) . . . . ?
Au1 C2B S3B C4B 174(4) . . . . ?
C2B S3B C4B C5B 1(5) . . . . ?
S3B C4B C5B N1B -5(6) . . . . ?
S3B C2B N1B C5B -8(4) . . . . ?
Au1 C2B N1B C5B -177(3) . . . . ?
C4B C5B N1B C2B 8(5) . . . . ?
